data_7027235
loop_
_publ_author_name
'J. Brudenell, Suzanne'
'Spiccia, Leone'
'C. R. Hockless, David'
'R. T. Tiekink, Edward'

_publ_contact_author
;
 Dr ERT TIEKINK,
 Department of Chemistry,
 The University of Adelaide,
 AUSTRALIA 5005
;
_publ_section_title
;
 Solution and solid state structures of binuclear zinc(II) complexes of
 bis(pentadentate) ligands derived from bis(1,4,7-triazacyclononane)
 macrocycles
;
_journal_issue 9
_journal_name_full 'Journal of the Chemical Society, Dalton Transactions'
_journal_page_first 1475
_journal_paper_doi 10.1039/a809946d
_journal_year 1999
_chemical_formula_sum 'C39 H54 Cl3 N10 O13.5 Zn2'
_chemical_formula_weight 1116.03
_space_group_IT_number 19
_symmetry_cell_setting orthorhombic
_symmetry_Int_Tables_number 19
_symmetry_space_group_name_Hall 'P 2ac 2ab'
_symmetry_space_group_name_H-M 'P 21 21 21'
_audit_creation_date 'Wed Feb 10 16:03:15 1999'
_audit_creation_method 'from TEXRAY.INF file'
_cell_angle_alpha 90
_cell_angle_beta 90
_cell_angle_gamma 90
_cell_formula_units_Z 4
_cell_length_a 18.863(9)
_cell_length_b 19.011(5)
_cell_length_c 12.663(6)
_cell_measurement_reflns_used 25
_cell_measurement_temperature 220
_cell_measurement_theta_max 41.5
_cell_measurement_theta_min 32.3
_cell_volume 4541(3)
_computing_cell_refinement 'MSC/AFC Diffractometer Control'
_computing_data_collection 'MSC/AFC Diffractometer Control'
_computing_data_reduction teXsan
_computing_publication_material teXsan
_computing_structure_refinement teXsan
_computing_structure_solution 'DIRDIF92 (PATTY)'
_diffrn_ambient_temperature 220
_diffrn_measurement_device AFC6R
_diffrn_measurement_method 'omega/2-theta scans'
_diffrn_orient_matrix_UB_11 -0.03699
_diffrn_orient_matrix_UB_12 -0.03496
_diffrn_orient_matrix_UB_13 0.02111
_diffrn_orient_matrix_UB_21 -0.01907
_diffrn_orient_matrix_UB_22 0.00013
_diffrn_orient_matrix_UB_23 -0.07369
_diffrn_orient_matrix_UB_31 0.03284
_diffrn_orient_matrix_UB_32 -0.03931
_diffrn_orient_matrix_UB_33 -0.01901
_diffrn_radiation_monochromator graphite
_diffrn_radiation_source 'Rigaku rotating anode'
_diffrn_radiation_type MoKalpha
_diffrn_radiation_wavelength 0.7107
_diffrn_reflns_av_R_equivalents 0.00
_diffrn_reflns_limit_h_max 24
_diffrn_reflns_limit_h_min 0
_diffrn_reflns_limit_k_max 24
_diffrn_reflns_limit_k_min 0
_diffrn_reflns_limit_l_max 16
_diffrn_reflns_limit_l_min 0
_diffrn_reflns_number 5840
_diffrn_reflns_theta_max 27.5
_diffrn_reflns_theta_min 3.0
_diffrn_standards_decay_% -9.11
_diffrn_standards_interval_count 400
_diffrn_standards_number 3
_exptl_absorpt_coefficient_mu 2.623
_exptl_absorpt_correction_T_max 1
_exptl_absorpt_correction_T_min 0.383
_exptl_absorpt_correction_type refdelf
_exptl_absorpt_process_details Walker&Stuart_DIFABS
_exptl_crystal_colour pale-yellow
_exptl_crystal_density_diffrn 1.632
_exptl_crystal_description multifaceted
_exptl_crystal_F_000 2308
_exptl_crystal_size_max 0.36
_exptl_crystal_size_mid 0.23
_exptl_crystal_size_min 0.23
_refine_diff_density_max 0.95
_refine_diff_density_min -0.65
_refine_ls_abs_structure_details
;
refinement of opp. hand gave sig.
greater values of R and Rw, i.e. 0.078 and 0.073, resp.
;
_refine_ls_extinction_method none
_refine_ls_goodness_of_fit_obs 2.107
_refine_ls_hydrogen_treatment 'incl. in calc. positions'
_refine_ls_matrix_type full
_refine_ls_number_parameters 581
_refine_ls_number_reflns 3195
_refine_ls_number_restraints 0
_refine_ls_R_factor_obs 0.0715
_refine_ls_shift/esd_max 0.0315
_refine_ls_structure_factor_coef F
_refine_ls_weighting_scheme sigma
_refine_ls_wR_factor_obs 0.0665
_reflns_number_observed 3195
_reflns_number_total 5840
_reflns_observed_criterion I>2.0sigma(I)
_cod_data_source_file 809946dsup1.cif
_cod_data_source_block '[C39H54Cl3N10O13.5Zn2]'
_cod_original_cell_volume 4540(2)
_cod_original_sg_symbol_H-M 'P 21 21 21 '
_cod_original_formula_sum 'C39 H54 Cl3 N10 O13.50 Zn2 '
_cod_database_code 7027235

loop_
_symmetry_equiv_pos_as_xyz
'   +x,   +y,   +z'
'1/2-x,   -y,1/2+z'
'1/2+x,1/2-y,   -z'
'   -x,1/2+y,1/2-z'

loop_
_atom_site_aniso_label
_atom_site_aniso_U_11
_atom_site_aniso_U_22
_atom_site_aniso_U_33
_atom_site_aniso_U_12
_atom_site_aniso_U_13
_atom_site_aniso_U_23
Zn(1) 0.0278(8) 0.0267(9) 0.0265(9) -0.0013(8) -0.0012(8) -0.0011(9)
Zn(2) 0.0235(7) 0.0270(9) 0.0310(9) -0.0016(8) 0.0027(9) -0.0038(9)
Cl(1) 0.077(3) 0.078(4) 0.052(3) -0.002(3) -0.020(3) 0.000(3)
Cl(2) 0.039(2) 0.033(2) 0.046(3) -0.002(2) -0.008(2) -0.014(2)
Cl(3) 0.044(2) 0.037(2) 0.078(4) 0.004(2) 0.011(2) 0.013(3)
O(1) 0.040(5) 0.024(5) 0.037(6) -0.012(5) 0.008(5) 0.001(6)
O(6) 0.067(8) 0.055(8) 0.08(1) -0.028(7) 0.007(7) -0.011(9)
O(7) 0.074(8) 0.066(8) 0.10(1) 0.046(7) -0.017(8) -0.017(10)
O(8) 0.047(6) 0.084(9) 0.044(8) 0.007(6) 0.002(6) 0.001(8)
O(9) 0.086(8) 0.052(7) 0.055(9) -0.019(7) -0.023(7) -0.014(7)
N(1) 0.031(6) 0.039(7) 0.031(7) 0.008(6) -0.006(6) -0.014(7)
N(2) 0.038(7) 0.038(8) 0.07(1) -0.010(6) -0.018(7) -0.010(9)
N(3) 0.037(7) 0.043(8) 0.024(8) 0.000(6) 0.003(5) -0.019(7)
N(4) 0.030(6) 0.025(6) 0.052(8) -0.003(6) -0.003(7) -0.004(7)
N(5) 0.029(6) 0.027(7) 0.060(10) -0.004(5) -0.006(6) -0.022(7)
N(6) 0.031(7) 0.022(6) 0.056(9) -0.010(5) -0.004(6) -0.009(8)
N(7) 0.031(6) 0.053(8) 0.021(7) 0.003(6) 0.006(6) -0.026(8)
N(8) 0.017(6) 0.046(8) 0.039(8) -0.002(5) 0.014(6) -0.008(8)
N(9) 0.027(6) 0.036(8) 0.020(7) 0.006(5) 0.001(5) -0.002(7)
N(10) 0.032(6) 0.039(7) 0.020(7) 0.010(5) -0.013(5) -0.021(7)
C(1) 0.050(9) 0.06(1) 0.04(1) 0.018(10) -0.004(8) 0.02(1)
C(2) 0.07(1) 0.04(1) 0.04(1) 0.005(9) -0.031(9) 0.01(1)
C(3) 0.05(1) 0.030(9) 0.07(1) 0.003(8) -0.03(1) 0.00(1)
C(4) 0.05(1) 0.07(1) 0.04(1) 0.005(9) 0.001(8) -0.01(1)
C(5) 0.056(10) 0.036(9) 0.04(1) 0.003(8) 0.030(8) 0.003(9)
C(6) 0.06(1) 0.06(1) 0.025(10) 0.007(9) 0.007(8) 0.00(1)
C(7) 0.037(8) 0.029(8) 0.025(9) 0.012(7) 0.001(7) -0.004(8)
C(8) 0.026(7) 0.032(9) 0.034(10) 0.002(7) -0.009(7) -0.004(8)
C(9) 0.055(9) 0.020(8) 0.05(1) 0.002(7) 0.001(9) 0.004(10)
C(10) 0.06(1) 0.045(10) 0.08(1) -0.008(10) -0.02(1) 0.01(1)
C(11) 0.047(10) 0.06(1) 0.07(1) -0.016(9) -0.016(9) 0.03(1)
C(12) 0.044(9) 0.037(9) 0.019(8) 0.004(7) 0.006(7) -0.001(9)
C(13) 0.035(8) 0.049(10) 0.06(1) -0.012(8) -0.004(7) 0.00(1)
C(14) 0.029(8) 0.047(9) 0.034(10) 0.000(7) -0.004(7) -0.008(10)
C(15) 0.027(8) 0.06(1) 0.04(1) -0.008(7) -0.002(7) -0.004(10)
C(16) 0.033(9) 0.10(2) 0.03(1) 0.016(10) -0.003(7) -0.01(1)
C(17) 0.06(1) 0.047(10) 0.06(1) 0.014(9) 0.00(1) -0.02(1)
C(18) 0.046(9) 0.05(1) 0.023(10) 0.000(8) 0.001(7) -0.006(9)
C(19) 0.041(8) 0.031(9) 0.04(1) 0.003(7) 0.002(7) 0.016(9)
C(20) 0.038(8) 0.026(8) 0.026(9) -0.002(7) 0.008(7) 0.003(8)
C(21) 0.037(8) 0.037(10) 0.06(1) 0.000(8) 0.006(9) 0.02(1)
C(22) 0.042(9) 0.025(8) 0.06(1) -0.004(7) 0.016(8) -0.005(9)
C(23) 0.023(7) 0.06(1) 0.04(1) -0.008(7) 0.011(7) -0.002(10)
C(24) 0.023(8) 0.06(1) 0.07(1) -0.010(8) -0.008(8) 0.00(1)
C(25) 0.033(8) 0.06(1) 0.05(1) -0.003(8) 0.008(8) -0.02(1)
C(26) 0.053(10) 0.030(9) 0.05(1) -0.010(8) 0.022(9) -0.023(9)
C(27) 0.026(8) 0.034(8) 0.06(1) -0.018(7) 0.013(8) -0.002(9)
C(28) 0.033(8) 0.06(1) 0.06(1) -0.008(7) -0.008(8) -0.01(1)
C(29) 0.035(8) 0.034(9) 0.028(10) -0.001(7) 0.004(7) -0.013(8)
C(30) 0.040(9) 0.05(1) 0.04(1) -0.003(8) 0.003(8) -0.023(10)
C(31) 0.037(8) 0.036(9) 0.05(1) 0.012(7) 0.024(7) 0.016(9)
C(32) 0.025(8) 0.06(1) 0.06(1) 0.003(8) 0.000(8) -0.02(1)
C(33) 0.025(6) 0.032(8) 0.040(9) 0.004(7) -0.012(8) -0.010(8)
C(34) 0.033(8) 0.05(1) 0.05(1) 0.012(8) 0.011(7) 0.00(1)
C(35) 0.037(7) 0.028(8) 0.018(8) -0.005(7) -0.009(6) -0.005(9)
C(36) 0.048(9) 0.032(9) 0.05(1) 0.014(8) -0.011(9) -0.01(1)
C(37) 0.07(1) 0.033(10) 0.07(1) -0.005(9) -0.02(1) 0.02(1)
C(38) 0.05(1) 0.033(9) 0.031(9) 0.002(7) -0.012(8) 0.008(9)
C(39) 0.031(7) 0.041(9) 0.040(10) 0.000(8) 0.002(8) 0.007(8)

loop_
_atom_site_label
_atom_site_fract_x
_atom_site_fract_y
_atom_site_fract_z
_atom_site_U_iso_or_equiv
_atom_site_thermal_displace_type
Zn(1) 0.32808(8) 0.25812(8) 0.3068(1) 0.0270(4) Uij
Zn(2) 0.17652(8) 0.18675(8) 0.1264(1) 0.0272(4) Uij
Cl(1) 0.3107(3) 0.3430(3) 0.7863(4) 0.069(2) Uij
Cl(2) 0.5315(2) 0.0783(2) 0.5726(3) 0.040(1) Uij
Cl(3) 0.1157(2) 0.0452(2) 0.5715(4) 0.053(1) Uij
O(1) 0.2485(4) 0.1930(5) 0.2528(8) 0.034(3) Uij
O(2) 0.286(1) 0.410(1) 0.820(2) 0.26(1) Uij
O(3) 0.359(1) 0.377(1) 0.722(2) 0.088(10) Uij
O(3') 0.364(1) 0.299(1) 0.734(2) 0.05(1) Uij
O(4) 0.249(1) 0.334(1) 0.731(2) 0.068(7) Uij
O(4') 0.248(1) 0.296(2) 0.760(2) 0.048(9) Uij
O(5') 0.337(2) 0.351(2) 0.900(3) 0.11(1) Uij
O(5) 0.3249(10) 0.309(1) 0.883(2) 0.048(5) Uij
O(6) 0.5679(6) 0.1430(6) 0.565(1) 0.069(4) Uij
O(7) 0.5772(6) 0.0243(6) 0.618(1) 0.082(5) Uij
O(8) 0.4733(5) 0.0866(6) 0.6437(9) 0.058(4) Uij
O(9) 0.5055(6) 0.0585(6) 0.4695(9) 0.064(4) Uij
O(10) 0.1694(7) 0.0093(7) 0.516(1) 0.092(4) Uij
O(11) 0.1245(9) 0.1172(10) 0.562(1) 0.131(6) Uij
O(12) 0.1181(8) 0.0237(9) 0.683(1) 0.127(6) Uij
O(13) 0.0499(8) 0.0249(8) 0.533(1) 0.104(5) Uij
O(14) 0.500(1) 0.454(1) 0.202(2) 0.066(7) Uij
N(1) 0.3176(6) 0.1956(6) 0.4435(9) 0.034(3) Uij
N(2) 0.4124(6) 0.3085(7) 0.411(1) 0.047(4) Uij
N(3) 0.2630(6) 0.3319(6) 0.4050(9) 0.035(4) Uij
N(4) 0.3178(6) 0.3434(5) 0.2032(10) 0.036(3) Uij
N(5) 0.4329(5) 0.2078(6) 0.259(1) 0.038(4) Uij
N(6) 0.1615(5) 0.0809(5) 0.187(1) 0.036(4) Uij
N(7) 0.0611(5) 0.1925(7) 0.1875(9) 0.035(3) Uij
N(8) 0.1162(5) 0.1408(6) -0.010(1) 0.034(4) Uij
N(9) 0.2553(5) 0.1745(6) 0.0033(9) 0.028(3) Uij
N(10) 0.1454(5) 0.2921(6) 0.0964(9) 0.031(3) Uij
C(1) 0.3878(8) 0.1928(9) 0.495(1) 0.052(5) Uij
C(2) 0.4219(8) 0.2650(8) 0.503(2) 0.049(5) Uij
C(3) 0.3863(8) 0.3817(8) 0.430(1) 0.051(5) Uij
C(4) 0.3084(8) 0.3751(9) 0.474(1) 0.050(6) Uij
C(5) 0.2184(8) 0.2819(8) 0.465(1) 0.044(5) Uij
C(6) 0.2643(9) 0.2275(9) 0.516(1) 0.051(6) Uij
C(7) 0.2256(7) 0.3735(7) 0.326(1) 0.031(4) Uij
C(8) 0.2734(7) 0.3959(8) 0.238(1) 0.031(4) Uij
C(9) 0.2741(8) 0.4628(7) 0.198(1) 0.042(5) Uij
C(10) 0.3217(9) 0.4759(8) 0.114(1) 0.059(6) Uij
C(11) 0.3620(8) 0.4243(10) 0.078(2) 0.058(6) Uij
C(12) 0.3600(7) 0.3565(8) 0.120(1) 0.033(4) Uij
C(13) 0.4753(7) 0.3123(9) 0.339(1) 0.048(5) Uij
C(14) 0.4895(7) 0.2410(8) 0.290(1) 0.037(4) Uij
C(15) 0.5567(7) 0.2128(9) 0.287(1) 0.040(5) Uij
C(16) 0.5681(8) 0.150(1) 0.241(1) 0.052(6) Uij
C(17) 0.5081(9) 0.1130(8) 0.206(1) 0.054(6) Uij
C(18) 0.4433(8) 0.1457(9) 0.213(1) 0.039(5) Uij
C(19) 0.2950(7) 0.1265(7) 0.399(1) 0.036(5) Uij
C(20) 0.2356(7) 0.1385(7) 0.321(1) 0.030(4) Uij
C(21) 0.2229(7) 0.0703(8) 0.255(1) 0.046(5) Uij
C(22) 0.0930(7) 0.0727(7) 0.248(1) 0.041(5) Uij
C(23) 0.0583(7) 0.1432(9) 0.277(1) 0.041(5) Uij
C(24) 0.0113(7) 0.1702(8) 0.100(1) 0.050(5) Uij
C(25) 0.0446(7) 0.1755(9) -0.010(1) 0.049(5) Uij
C(26) 0.1116(8) 0.0639(8) 0.006(1) 0.043(5) Uij
C(27) 0.1641(7) 0.0393(7) 0.091(1) 0.040(5) Uij
C(28) 0.1525(7) 0.1610(9) -0.110(1) 0.049(5) Uij
C(29) 0.2322(7) 0.1537(8) -0.093(1) 0.032(4) Uij
C(30) 0.2790(8) 0.1320(8) -0.174(1) 0.043(5) Uij
C(31) 0.3500(7) 0.1343(8) -0.153(1) 0.041(5) Uij
C(32) 0.3759(7) 0.1561(9) -0.054(1) 0.045(5) Uij
C(33) 0.3252(7) 0.1749(7) 0.020(1) 0.032(4) Uij
C(34) 0.0516(7) 0.2656(9) 0.216(1) 0.044(5) Uij
C(35) 0.0865(6) 0.3152(7) 0.142(1) 0.028(4) Uij
C(36) 0.0616(8) 0.3826(8) 0.125(1) 0.044(5) Uij
C(37) 0.0984(9) 0.4252(8) 0.053(2) 0.058(6) Uij
C(38) 0.1559(8) 0.4018(8) 0.011(1) 0.037(5) Uij
C(39) 0.1796(7) 0.3351(8) 0.030(1) 0.037(4) Uij
H(1a) 0.3821 0.1740 0.5658 0.0621 Uij
H(1b) 0.4185 0.1621 0.4545 0.0621 Uij
H(2a) 0.4724 0.2586 0.5138 0.0584 Uij
H(2b) 0.4016 0.2893 0.5628 0.0584 Uij
H(3a) 0.4161 0.4048 0.4821 0.0618 Uij
H(3b) 0.3866 0.4085 0.3652 0.0618 Uij
H(4a) 0.2880 0.4218 0.4788 0.0603 Uij
H(4b) 0.3099 0.3537 0.5431 0.0603 Uij
H(5a) 0.1923 0.3071 0.5188 0.0531 Uij
H(5b) 0.1853 0.2592 0.4170 0.0531 Uij
H(6a) 0.2340 0.1903 0.5421 0.0610 Uij
H(6b) 0.2892 0.2493 0.5739 0.0610 Uij
H(7a) 0.1872 0.3455 0.2975 0.0366 Uij
H(7b) 0.2064 0.4151 0.3600 0.0366 Uij
H(9) 0.2437 0.4994 0.2264 0.0503 Uij
H(10) 0.3246 0.5224 0.0822 0.0713 Uij
H(11) 0.3942 0.4338 0.0199 0.0694 Uij
H(12) 0.3889 0.3194 0.0900 0.0400 Uij
H(13a) 0.4661 0.3462 0.2831 0.0576 Uij
H(13b) 0.5165 0.3269 0.3788 0.0576 Uij
H(15) 0.5959 0.2382 0.3192 0.0484 Uij
H(16) 0.6155 0.1305 0.2324 0.0626 Uij
H(17) 0.5122 0.0659 0.1771 0.0647 Uij
H(18) 0.4026 0.1220 0.1823 0.0467 Uij
H(19a) 0.3348 0.1045 0.3631 0.0438 Uij
H(19b) 0.2786 0.0961 0.4552 0.0438 Uij
H(20) 0.1927 0.1489 0.3601 0.0362 Uij
H(21b) 0.2643 0.0605 0.2119 0.0551 Uij
H(21a) 0.2142 0.0310 0.3019 0.0551 Uij
H(22b) 0.1028 0.0469 0.3121 0.0490 Uij
H(22a) 0.0600 0.0462 0.2045 0.0490 Uij
H(23b) 0.0092 0.1351 0.2966 0.0489 Uij
H(23a) 0.0834 0.1635 0.3369 0.0489 Uij
H(24b) -0.0303 0.2002 0.1018 0.0595 Uij
H(24a) -0.0028 0.1218 0.1119 0.0595 Uij
H(25b) 0.0142 0.1524 -0.0606 0.0585 Uij
H(25a) 0.0499 0.2247 -0.0285 0.0585 Uij
H(26b) 0.1226 0.0403 -0.0600 0.0518 Uij
H(26a) 0.0637 0.0518 0.0276 0.0518 Uij
H(27b) 0.1532 -0.0091 0.1095 0.0483 Uij
H(27a) 0.2117 0.0419 0.0628 0.0483 Uij
H(28b) 0.1411 0.2093 -0.1276 0.0590 Uij
H(28a) 0.1375 0.1302 -0.1665 0.0590 Uij
H(30) 0.2614 0.1162 -0.2415 0.0511 Uij
H(31) 0.3834 0.1205 -0.2070 0.0486 Uij
H(32) 0.4262 0.1578 -0.0382 0.0545 Uij
H(33) 0.3418 0.1896 0.0891 0.0387 Uij
H(34b) 0.0712 0.2729 0.2855 0.0526 Uij
H(34a) 0.0013 0.2757 0.2163 0.0526 Uij
H(36) 0.0202 0.4000 0.1622 0.0532 Uij
H(37) 0.0808 0.4716 0.0351 0.0695 Uij
H(38) 0.1828 0.4322 -0.0361 0.0449 Uij
H(39) 0.2222 0.3186 -0.0050 0.0450 Uij

loop_
_atom_type_symbol
_atom_type_oxidation_number
_atom_type_number_in_cell
_atom_type_scat_dispersion_real
_atom_type_scat_dispersion_imag
_atom_type_scat_source
C 0 156 0.003 0.002 'International Tables'
H 0 216 0.000 0.000 'International Tables'
Cl 0 12 0.148 0.159 'International Tables'
N 0 40 0.006 0.003 'International Tables'
O 0 54 0.011 0.006 'International Tables'
Zn 0 8 0.284 1.430 'International Tables'

loop_
_geom_angle_atom_site_label_1
_geom_angle_atom_site_label_2
_geom_angle_atom_site_label_3
_geom_angle
_geom_angle_publ_flag
O(1) Zn(1) N(1) 82.3(4) yes
O(1) Zn(1) N(2) 162.4(5) yes
O(1) Zn(1) N(3) 99.3(4) yes
O(1) Zn(1) N(4) 100.9(4) yes
O(1) Zn(1) N(5) 106.9(4) yes
N(1) Zn(1) N(2) 80.1(5) yes
N(1) Zn(1) N(3) 81.1(4) yes
N(1) Zn(1) N(4) 160.3(4) yes
N(1) Zn(1) N(5) 93.6(5) yes
N(2) Zn(1) N(3) 78.4(4) yes
N(2) Zn(1) N(4) 95.8(5) yes
N(2) Zn(1) N(5) 74.0(4) yes
N(3) Zn(1) N(4) 79.2(5) yes
N(3) Zn(1) N(5) 152.4(4) yes
N(4) Zn(1) N(5) 103.8(5) yes
O(1) Zn(2) N(6) 82.4(4) yes
O(1) Zn(2) N(7) 110.5(4) yes
O(1) Zn(2) N(8) 159.2(4) yes
O(1) Zn(2) N(9) 96.3(4) yes
O(1) Zn(2) N(10) 105.2(4) yes
N(6) Zn(2) N(7) 78.6(4) yes
N(6) Zn(2) N(8) 81.1(5) yes
N(6) Zn(2) N(9) 104.1(4) yes
N(6) Zn(2) N(10) 154.4(4) yes
N(7) Zn(2) N(8) 78.4(4) yes
N(7) Zn(2) N(9) 153.1(4) yes
N(7) Zn(2) N(10) 75.8(5) yes
N(8) Zn(2) N(9) 75.7(4) yes
N(8) Zn(2) N(10) 95.1(4) yes
N(9) Zn(2) N(10) 99.4(4) yes
O(2) Cl(1) O(3) 88(1) yes
O(2) Cl(1) O(3') 151(1) yes
O(2) Cl(1) O(4) 89(1) yes
O(2) Cl(1) O(4') 110(1) yes
O(2) Cl(1) O(5') 74(1) yes
O(2) Cl(1) O(5) 101(1) yes
O(3) Cl(1) O(3') 63(1) yes
O(3) Cl(1) O(4) 108(1) yes
O(3) Cl(1) O(4') 131(1) yes
O(3) Cl(1) O(5') 106(1) yes
O(3) Cl(1) O(5) 126(1) yes
O(3') Cl(1) O(4) 106(1) yes
O(3') Cl(1) O(4') 94(1) yes
O(3') Cl(1) O(5') 105(1) yes
O(3') Cl(1) O(5) 90(1) yes
O(4) Cl(1) O(4') 32(1) yes
O(4) Cl(1) O(5') 140(1) yes
O(4) Cl(1) O(5) 123(1) yes
O(4') Cl(1) O(5') 121(2) yes
O(4') Cl(1) O(5) 93(1) yes
O(5') Cl(1) O(5) 33(1) yes
O(6) Cl(2) O(7) 110.7(7) yes
O(6) Cl(2) O(8) 108.6(7) yes
O(6) Cl(2) O(9) 109.4(8) yes
O(7) Cl(2) O(8) 106.4(8) yes
O(7) Cl(2) O(9) 111.9(7) yes
O(8) Cl(2) O(9) 109.7(7) yes
O(10) Cl(3) O(11) 110.6(10) yes
O(10) Cl(3) O(12) 108.7(9) yes
O(10) Cl(3) O(13) 109.6(9) yes
O(11) Cl(3) O(12) 110(1) yes
O(11) Cl(3) O(13) 110(1) yes
O(12) Cl(3) O(13) 106.7(9) yes
Zn(1) O(1) Zn(2) 139.1(5) yes
Zn(1) O(1) C(20) 112.1(8) yes
Zn(2) O(1) C(20) 108.7(8) yes
Cl(1) O(3) O(3') 60(1) yes
Cl(1) O(3') O(3) 55(1) yes
Cl(1) O(4) O(4') 83(3) yes
Cl(1) O(4') O(4) 64(2) yes
Cl(1) O(5') O(5) 65(3) yes
Cl(1) O(5) O(5') 80(3) yes
Zn(1) N(1) C(1) 107.4(9) yes
Zn(1) N(1) C(6) 109.6(9) yes
Zn(1) N(1) C(19) 102.2(8) yes
C(1) N(1) C(6) 110(1) yes
C(1) N(1) C(19) 113(1) yes
C(6) N(1) C(19) 113(1) yes
Zn(1) N(2) C(2) 108.2(9) yes
Zn(1) N(2) C(3) 105.0(9) yes
Zn(1) N(2) C(13) 102.9(9) yes
C(2) N(2) C(3) 116(1) yes
C(2) N(2) C(13) 114(1) yes
C(3) N(2) C(13) 108(1) yes
Zn(1) N(3) C(4) 111.0(8) yes
Zn(1) N(3) C(5) 101.1(8) yes
Zn(1) N(3) C(7) 103.0(8) yes
C(4) N(3) C(5) 112(1) yes
C(4) N(3) C(7) 112(1) yes
C(5) N(3) C(7) 115(1) yes
Zn(1) N(4) C(8) 114.8(10) yes
Zn(1) N(4) C(12) 125.5(10) yes
C(8) N(4) C(12) 118(1) yes
Zn(1) N(5) C(14) 115.3(10) yes
Zn(1) N(5) C(18) 128.2(9) yes
C(14) N(5) C(18) 116(1) yes
Zn(2) N(6) C(21) 103.5(8) yes
Zn(2) N(6) C(22) 112.8(8) yes
Zn(2) N(6) C(27) 102.0(9) yes
C(21) N(6) C(22) 111(1) yes
C(21) N(6) C(27) 112(1) yes
C(22) N(6) C(27) 113(1) yes
Zn(2) N(7) C(23) 105.2(8) yes
Zn(2) N(7) C(24) 109.0(8) yes
Zn(2) N(7) C(34) 104.1(8) yes
C(23) N(7) C(24) 111(1) yes
C(23) N(7) C(34) 114(1) yes
C(24) N(7) C(34) 111(1) yes
Zn(2) N(8) C(25) 106.4(9) yes
Zn(2) N(8) C(26) 108(1) yes
Zn(2) N(8) C(28) 108.7(8) yes
C(25) N(8) C(26) 112(1) yes
C(25) N(8) C(28) 107(1) yes
C(26) N(8) C(28) 113(1) yes
Zn(2) N(9) C(29) 117.2(8) yes
Zn(2) N(9) C(33) 124.3(9) yes
C(29) N(9) C(33) 117(1) yes
Zn(2) N(10) C(35) 117.8(10) yes
Zn(2) N(10) C(39) 123.8(9) yes
C(35) N(10) C(39) 118(1) yes
N(1) C(1) C(2) 112(1) yes
N(2) C(2) C(1) 114(1) yes
N(2) C(3) C(4) 106(1) yes
N(3) C(4) C(3) 112(1) yes
N(3) C(5) C(6) 109(1) yes
N(1) C(6) C(5) 114(1) yes
N(3) C(7) C(8) 112(1) yes
N(4) C(8) C(7) 113(1) yes
N(4) C(8) C(9) 123(1) yes
C(7) C(8) C(9) 122(1) yes
C(8) C(9) C(10) 116(1) yes
C(9) C(10) C(11) 119(1) yes
C(10) C(11) C(12) 122(1) yes
N(4) C(12) C(11) 119(1) yes
N(2) C(13) C(14) 110(1) yes
N(5) C(14) C(13) 114(1) yes
N(5) C(14) C(15) 124(1) yes
C(13) C(14) C(15) 121(1) yes
C(14) C(15) C(16) 120(1) yes
C(15) C(16) C(17) 116(1) yes
C(16) C(17) C(18) 118(1) yes
N(5) C(18) C(17) 124(1) yes
N(1) C(19) C(20) 109(1) yes
O(1) C(20) C(19) 113(1) yes
O(1) C(20) C(21) 108(1) yes
C(19) C(20) C(21) 109(1) yes
N(6) C(21) C(20) 108(1) yes
N(6) C(22) C(23) 113(1) yes
N(7) C(23) C(22) 110(1) yes
N(7) C(24) C(25) 113(1) yes
N(8) C(25) C(24) 110(1) yes
N(8) C(26) C(27) 110(1) yes
N(6) C(27) C(26) 113(1) yes
N(8) C(28) C(29) 108(1) yes
N(9) C(29) C(28) 114(1) yes
N(9) C(29) C(30) 122(1) yes
C(28) C(29) C(30) 122(1) yes
C(29) C(30) C(31) 117(1) yes
C(30) C(31) C(32) 121(1) yes
C(31) C(32) C(33) 116(1) yes
N(9) C(33) C(32) 124(1) yes
N(7) C(34) C(35) 113(1) yes
N(10) C(35) C(34) 115(1) yes
N(10) C(35) C(36) 121(1) yes
C(34) C(35) C(36) 122(1) yes
C(35) C(36) C(37) 117(1) yes
C(36) C(37) C(38) 119(1) yes
C(37) C(38) C(39) 121(1) yes
N(10) C(39) C(38) 121(1) yes

loop_
_geom_bond_atom_site_label_1
_geom_bond_atom_site_label_2
_geom_bond_distance
_geom_bond_publ_flag
Zn(1) O(1) 2.062(9) yes
Zn(1) N(1) 2.11(1) yes
Zn(1) N(2) 2.27(1) yes
Zn(1) N(3) 2.24(1) yes
Zn(1) N(4) 2.09(1) yes
Zn(1) N(5) 2.28(1) yes
Zn(2) O(1) 2.103(10) yes
Zn(2) N(6) 2.17(1) yes
Zn(2) N(7) 2.313(10) yes
Zn(2) N(8) 2.24(1) yes
Zn(2) N(9) 2.17(1) yes
Zn(2) N(10) 2.12(1) yes
Cl(1) O(2) 1.41(3) yes
Cl(1) O(3) 1.38(2) yes
Cl(1) O(3') 1.47(3) yes
Cl(1) O(4) 1.38(2) yes
Cl(1) O(4') 1.52(3) yes
Cl(1) O(5') 1.53(4) yes
Cl(1) O(5) 1.41(2) yes
Cl(2) O(6) 1.41(1) yes
Cl(2) O(7) 1.46(1) yes
Cl(2) O(8) 1.43(1) yes
Cl(2) O(9) 1.44(1) yes
Cl(3) O(10) 1.41(1) yes
Cl(3) O(11) 1.38(2) yes
Cl(3) O(12) 1.47(2) yes
Cl(3) O(13) 1.39(1) yes
O(1) C(20) 1.37(2) yes
O(3) O(3') 1.51(3) yes
O(4) O(4') 0.82(3) yes
O(5') O(5) 0.86(4) yes
N(1) C(1) 1.48(2) yes
N(1) C(6) 1.49(2) yes
N(1) C(19) 1.49(2) yes
N(2) C(2) 1.44(2) yes
N(2) C(3) 1.50(2) yes
N(2) C(13) 1.50(2) yes
N(3) C(4) 1.47(2) yes
N(3) C(5) 1.48(2) yes
N(3) C(7) 1.45(2) yes
N(4) C(8) 1.37(2) yes
N(4) C(12) 1.34(2) yes
N(5) C(14) 1.30(2) yes
N(5) C(18) 1.33(2) yes
N(6) C(21) 1.46(2) yes
N(6) C(22) 1.51(2) yes
N(6) C(27) 1.45(2) yes
N(7) C(23) 1.47(2) yes
N(7) C(24) 1.51(2) yes
N(7) C(34) 1.45(2) yes
N(8) C(25) 1.50(2) yes
N(8) C(26) 1.48(2) yes
N(8) C(28) 1.49(2) yes
N(9) C(29) 1.35(2) yes
N(9) C(33) 1.34(2) yes
N(10) C(35) 1.33(2) yes
N(10) C(39) 1.34(2) yes
C(1) C(2) 1.52(2) yes
C(3) C(4) 1.57(2) yes
C(5) C(6) 1.49(2) yes
C(7) C(8) 1.50(2) yes
C(8) C(9) 1.37(2) yes
C(9) C(10) 1.42(2) yes
C(10) C(11) 1.32(2) yes
C(11) C(12) 1.40(2) yes
C(13) C(14) 1.51(2) yes
C(14) C(15) 1.38(2) yes
C(15) C(16) 1.36(2) yes
C(16) C(17) 1.40(2) yes
C(17) C(18) 1.37(2) yes
C(19) C(20) 1.51(2) yes
C(20) C(21) 1.56(2) yes
C(22) C(23) 1.54(2) yes
C(24) C(25) 1.52(2) yes
C(26) C(27) 1.54(2) yes
C(28) C(29) 1.52(2) yes
C(29) C(30) 1.41(2) yes
C(30) C(31) 1.37(2) yes
C(31) C(32) 1.40(2) yes
C(32) C(33) 1.38(2) yes
C(34) C(35) 1.48(2) yes
C(35) C(36) 1.38(2) yes
C(36) C(37) 1.41(2) yes
C(37) C(38) 1.29(2) yes
C(38) C(39) 1.37(2) yes
